data_1001782
loop_
_publ_author_name
'Fejdi, P.'
'Poullen, J. F.'
'Gasperin, M.'

_publ_section_title
;
 Affinement de la structure de la vivianite Fe3(PO4)2*8H2O
 Locality: synthetic
;
_journal_name_full 'Bulletin de Mineralogie'
_journal_page_first 135
_journal_page_last 138
_journal_volume 103
_journal_year 1980
_chemical_compound_source 'from Huanuni tin mine, Bolivia'
_chemical_formula_structural 'Fe3 (P O4)2 (H2 O)8'
_chemical_formula_sum 'Fe3 H16 O16 P2'
_chemical_name_mineral Vivianite
_chemical_name_systematic 'Triiron bis(phosphate(V)) octahydrate'
_space_group_IT_number 12
_symmetry_cell_setting monoclinic
_symmetry_Int_Tables_number 12
_symmetry_space_group_name_Hall '-C 2y'
_symmetry_space_group_name_H-M 'C 1 2/m 1'
_cell_angle_alpha 90
_cell_angle_beta 104.27(2)
_cell_angle_gamma 90
_cell_formula_units_Z 2
_cell_length_a 10.086(3)
_cell_length_b 13.441(4)
_cell_length_c 4.703(2)
_cell_volume 617.9
_exptl_crystal_density_meas 2.69
_refine_ls_R_factor_all 0.041
_cod_original_formula_sum 'H16 Fe3 O16 P2'
_cod_database_code 1001782

loop_
_symmetry_equiv_pos_as_xyz
x,y,z
x,-y,z
-x,-y,-z
-x,y,-z
1/2+x,1/2+y,z
1/2+x,1/2-y,z
1/2-x,1/2-y,-z
1/2-x,1/2+y,-z

loop_
_atom_site_label
_atom_site_type_symbol
_atom_site_symmetry_multiplicity
_atom_site_Wyckoff_symbol
_atom_site_fract_x
_atom_site_fract_y
_atom_site_fract_z
_atom_site_occupancy
_atom_site_attached_hydrogens
_atom_site_calc_flag
Fe1 Fe2+ 2 a 0. 0. 0. 1. 0 d
Fe2 Fe2+ 4 g 0. 0.3898 0. 1. 0 d
P1 P5+ 4 i 0.3139(1) 0. 0.3751(1) 1. 0 d
O1 O2- 4 i 0.1579(1) 0. 0.3632(4) 1. 0 d
O2 O2- 4 i 0.3906(1) 0. 0.6981(4) 1. 0 d
O3 O2- 8 j 0.3449(1) 0.0954(1) 0.2224(3) 1. 0 d
O4 O2- 8 j 0.1019(1) 0.1172(1) 0.7994(3) 1. 2 d
O5 O2- 8 j 0.3962(1) 0.2246(1) 0.7114(4) 1. 2 d

loop_
_atom_type_symbol
_atom_type_oxidation_number
Fe2+ 2.000
P5+ 5.000
O2- -2.000
H1+ 1.000

_database_code_amcsd 0012069
